data_4131160
loop_
_publ_author_name
'Bour, James R.'
'Camasso, Nicole M.'
'Meucci, Elizabeth A.'
'Kampf, Jeff W.'
'Canty, Allan J.'
'Sanford, Melanie S.'

_publ_section_title
;
 Carbon-Carbon Bond-Forming Reductive Elimination from Isolated
 Nickel(III) Complexes.
;
_journal_issue 49
_journal_name_full 'Journal of the American Chemical Society'
_journal_page_first 16105
_journal_page_last 16111
_journal_paper_doi 10.1021/jacs.6b10350
_journal_volume 138
_journal_year 2016
_chemical_formula_moiety 'C16 H15 B F3 N6 Ni'
_chemical_formula_sum 'C16 H15 B F3 N6 Ni'
_chemical_formula_weight 417.86
_space_group_crystal_system orthorhombic
_space_group_IT_number 29
_space_group_name_Hall 'P 2c -2ac'
_space_group_name_H-M_alt 'P c a 21'
_atom_sites_solution_hydrogens mixed
_atom_sites_solution_primary direct
_atom_sites_solution_secondary difmap
_audit_creation_method SHELXL-2014/6
_cell_angle_alpha 90
_cell_angle_beta 90
_cell_angle_gamma 90
_cell_formula_units_Z 8
_cell_length_a 20.4982(14)
_cell_length_b 10.1199(2)
_cell_length_c 17.0418(3)
_cell_measurement_reflns_used 42847
_cell_measurement_temperature 85(2)
_cell_measurement_theta_max 68.30
_cell_measurement_theta_min 2.60
_cell_volume 3535.1(3)
_computing_cell_refinement 'CrystalClear-SM Expert 2.0 r16'
_computing_data_collection 'CrystalClear-SM Expert 2.0 r16 (Rigaku, 2014)'
_computing_data_reduction 'CrystalClear-SM Expert 2.0 r16'
_computing_molecular_graphics 'Bruker SHELXTL'
_computing_publication_material 'Bruker SHELXTL'
_computing_structure_refinement 'SHELXL-2014/6 (Sheldrick, 2014)'
_computing_structure_solution 'SHELXT (Sheldrick, 2014)'
_diffrn_ambient_temperature 85(2)
_diffrn_detector_area_resol_mean 14.629
_diffrn_measured_fraction_theta_full 0.996
_diffrn_measured_fraction_theta_max 0.995
_diffrn_measurement_device_type 'Rigaku Saturn944+ CCD'
_diffrn_measurement_method \w
_diffrn_radiation_type CuK\a
_diffrn_radiation_wavelength 1.54178
_diffrn_reflns_av_R_equivalents 0.0463
_diffrn_reflns_av_unetI/netI 0.0338
_diffrn_reflns_Laue_measured_fraction_full 0.996
_diffrn_reflns_Laue_measured_fraction_max 0.995
_diffrn_reflns_limit_h_max 24
_diffrn_reflns_limit_h_min -24
_diffrn_reflns_limit_k_max 11
_diffrn_reflns_limit_k_min -10
_diffrn_reflns_limit_l_max 20
_diffrn_reflns_limit_l_min -20
_diffrn_reflns_number 51388
_diffrn_reflns_point_group_measured_fraction_full 0.997
_diffrn_reflns_point_group_measured_fraction_max 0.996
_diffrn_reflns_theta_full 67.679
_diffrn_reflns_theta_max 68.223
_diffrn_reflns_theta_min 4.314
_diffrn_source 'micro-focus rotating anode'
_exptl_absorpt_coefficient_mu 1.987
_exptl_absorpt_correction_T_max 1.000
_exptl_absorpt_correction_T_min 0.806
_exptl_absorpt_correction_type multi-scan
_exptl_absorpt_process_details
;
    Higashi, T. (1995). Program for Absorption Correction.
    Rigaku Corporation, Tokyo, Japan.
;
_exptl_crystal_colour green
_exptl_crystal_density_diffrn 1.570
_exptl_crystal_density_method 'not measured'
_exptl_crystal_description block
_exptl_crystal_F_000 1704
_exptl_crystal_size_max 0.200
_exptl_crystal_size_mid 0.180
_exptl_crystal_size_min 0.180
_refine_diff_density_max 1.550
_refine_diff_density_min -0.670
_refine_diff_density_rms 0.109
_refine_ls_abs_structure_details
; 
 Refined as an inversion twin. 
;
_refine_ls_abs_structure_Flack 0.51(3)
_refine_ls_extinction_coef 0.00144(17)
_refine_ls_extinction_expression Fc^*^=kFc[1+0.001xFc^2^\l^3^/sin(2\q)]^-1/4^
_refine_ls_extinction_method SHELXL
_refine_ls_goodness_of_fit_ref 1.063
_refine_ls_hydrogen_treatment mixed
_refine_ls_matrix_type full
_refine_ls_number_parameters 497
_refine_ls_number_reflns 6411
_refine_ls_number_restraints 1
_refine_ls_restrained_S_all 1.063
_refine_ls_R_factor_all 0.0442
_refine_ls_R_factor_gt 0.0440
_refine_ls_shift/su_max 0.001
_refine_ls_shift/su_mean 0.000
_refine_ls_structure_factor_coef Fsqd
_refine_ls_weighting_details 'w=1/[\s^2^(Fo^2^)+(0.0757P)^2^+2.8917P] where P=(Fo^2^+2Fc^2^)/3'
_refine_ls_weighting_scheme calc
_refine_ls_wR_factor_gt 0.1094
_refine_ls_wR_factor_ref 0.1096
_reflns_Friedel_coverage 0.929
_reflns_Friedel_fraction_full 0.998
_reflns_Friedel_fraction_max 0.996
_reflns_number_gt 6372
_reflns_number_total 6411
_reflns_threshold_expression 'I > 2\s(I)'
_cod_data_source_file ja6b10350_si_003.cif
_cod_data_source_block jrb3063
_cod_depositor_comments
;
The following automatic conversions were performed:

data item '_exptl_absorpt_correction_type' value 'Multi-scan' was
changed to 'multi-scan' in accordance with the
/home/saulius/struct/COD-crude-data/automatic-downloads/DataCite-retrospective/ACS/depositions/lib/dictionaries/cif_core.dic
dictionary named 'cif_core.dic' version 2.4.2 last updated on
2011-04-26.

Automatic conversion script
Id: cif_fix_values 6909 2019-04-08 15:41:33Z antanas 
;
_cod_database_code 4131160
_shelx_space_group_comment
; 
The symmetry employed for this shelxl refinement is uniquely defined 
by the following loop, which should always be used as a source of 
symmetry information in preference to the above space-group names. 
They are only intended as comments. 
;
_shelx_estimated_absorpt_t_min 0.692
_shelx_estimated_absorpt_t_max 0.716
_shelxl_version_number 2014/6

loop_
_space_group_symop_operation_xyz
'x, y, z'
'-x, -y, z+1/2'
'x+1/2, -y, z'
'-x+1/2, y, z+1/2'

loop_
_atom_site_label
_atom_site_type_symbol
_atom_site_fract_x
_atom_site_fract_y
_atom_site_fract_z
_atom_site_U_iso_or_equiv
_atom_site_adp_type
_atom_site_occupancy
_atom_site_site_symmetry_order
_atom_site_calc_flag
_atom_site_refinement_flags_posn
_atom_site_refinement_flags_adp
Ni1 Ni 0.71145(3) -0.03275(7) 0.46315(4) 0.0118(2) Uani 1 1 d . .
Ni2 Ni 0.53083(3) 0.47296(7) 0.54427(4) 0.0116(2) Uani 1 1 d . .
F1 F 0.82868(12) 0.0241(3) 0.39361(16) 0.0182(6) Uani 1 1 d . .
F2 F 0.76302(13) -0.0596(3) 0.30971(15) 0.0241(6) Uani 1 1 d . .
F3 F 0.74945(14) 0.1421(3) 0.34866(18) 0.0268(6) Uani 1 1 d . .
F4 F 0.47956(14) 0.4444(3) 0.69784(16) 0.0233(6) Uani 1 1 d . .
F5 F 0.41493(12) 0.5349(3) 0.61572(16) 0.0183(6) Uani 1 1 d . .
F6 F 0.49597(13) 0.6462(3) 0.66106(16) 0.0224(6) Uani 1 1 d . .
N1 N 0.64820(17) -0.0704(4) 0.5470(2) 0.0143(7) Uani 1 1 d . .
N2 N 0.67173(17) -0.1195(4) 0.6159(2) 0.0146(7) Uani 1 1 d . .
N3 N 0.75556(16) -0.2088(4) 0.4801(2) 0.0138(7) Uani 1 1 d . .
N4 N 0.76556(16) -0.2445(4) 0.5564(2) 0.0143(7) Uani 1 1 d . .
N5 N 0.78085(18) -0.0171(4) 0.6118(2) 0.0136(8) Uani 1 1 d . .
N6 N 0.77013(17) 0.0511(4) 0.5438(2) 0.0146(7) Uani 1 1 d . .
N7 N 0.47480(16) 0.5677(4) 0.4663(2) 0.0150(7) Uani 1 1 d . .
N8 N 0.46369(17) 0.5069(4) 0.3966(2) 0.0132(8) Uani 1 1 d . .
N9 N 0.47347(17) 0.2746(4) 0.4442(2) 0.0117(7) Uani 1 1 d . .
N10 N 0.48284(16) 0.3030(4) 0.5219(2) 0.0120(7) Uani 1 1 d . .
N11 N 0.57007(17) 0.3956(4) 0.3892(2) 0.0141(7) Uani 1 1 d . .
N12 N 0.59374(17) 0.4370(4) 0.4600(2) 0.0138(7) Uani 1 1 d . .
C1 C 0.5842(2) -0.0497(4) 0.5559(3) 0.0182(9) Uani 1 1 d . .
H1A H 0.5557 -0.0169 0.5165 0.022 Uiso 1 1 calc R U
C2 C 0.5658(2) -0.0839(5) 0.6325(3) 0.0208(10) Uani 1 1 d . .
H2A H 0.5235 -0.0780 0.6551 0.025 Uiso 1 1 calc R U
C3 C 0.6224(2) -0.1281(4) 0.6682(3) 0.0182(9) Uani 1 1 d . .
H3A H 0.6260 -0.1592 0.7206 0.022 Uiso 1 1 calc R U
C4 C 0.78442(19) -0.3012(4) 0.4363(3) 0.0153(8) Uani 1 1 d . .
H4A H 0.7849 -0.3019 0.3806 0.018 Uiso 1 1 calc R U
C5 C 0.8137(2) -0.3960(4) 0.4834(3) 0.0169(9) Uani 1 1 d . .
H5A H 0.8374 -0.4717 0.4670 0.020 Uiso 1 1 calc R U
C6 C 0.8008(2) -0.3562(4) 0.5592(3) 0.0161(9) Uani 1 1 d . .
H6A H 0.8145 -0.4003 0.6056 0.019 Uiso 1 1 calc R U
C7 C 0.8209(2) 0.0518(5) 0.6582(3) 0.0188(9) Uani 1 1 d . .
H7A H 0.8356 0.0254 0.7087 0.023 Uiso 1 1 calc R U
C8 C 0.8372(2) 0.1668(5) 0.6208(3) 0.0210(9) Uani 1 1 d . .
H8A H 0.8653 0.2345 0.6396 0.025 Uiso 1 1 calc R U
C9 C 0.8041(2) 0.1638(5) 0.5491(3) 0.0186(9) Uani 1 1 d . .
H9A H 0.8054 0.2311 0.5103 0.022 Uiso 1 1 calc R U
C10 C 0.6450(2) -0.0687(5) 0.3870(3) 0.0164(9) Uani 1 1 d . .
C11 C 0.6279(2) -0.1970(5) 0.3658(3) 0.0209(10) Uani 1 1 d . .
H11A H 0.6532 -0.2699 0.3834 0.025 Uiso 1 1 calc R U
C12 C 0.5735(2) -0.2173(5) 0.3185(3) 0.0251(10) Uani 1 1 d . .
H12A H 0.5615 -0.3048 0.3043 0.030 Uiso 1 1 calc R U
C13 C 0.5365(2) -0.1119(5) 0.2918(3) 0.0243(11) Uani 1 1 d . .
H13A H 0.4994 -0.1265 0.2595 0.029 Uiso 1 1 calc R U
C14 C 0.5545(2) 0.0154(5) 0.3129(3) 0.0209(10) Uani 1 1 d . .
H14A H 0.5296 0.0884 0.2948 0.025 Uiso 1 1 calc R U
C15 C 0.6086(2) 0.0376(5) 0.3602(3) 0.0171(9) Uani 1 1 d . .
H15A H 0.6207 0.1252 0.3742 0.021 Uiso 1 1 calc R U
C16 C 0.7638(2) 0.0185(4) 0.3748(3) 0.0156(9) Uani 1 1 d . .
C17 C 0.4436(2) 0.6837(4) 0.4636(3) 0.0174(8) Uani 1 1 d . .
H17A H 0.4434 0.7472 0.5046 0.021 Uiso 1 1 calc R U
C18 C 0.4115(2) 0.6981(5) 0.3922(3) 0.0203(9) Uani 1 1 d . .
H18A H 0.3856 0.7706 0.3755 0.024 Uiso 1 1 calc R U
C19 C 0.4255(2) 0.5836(5) 0.3510(3) 0.0181(9) Uani 1 1 d . .
H19A H 0.4107 0.5628 0.2996 0.022 Uiso 1 1 calc R U
C20 C 0.43870(19) 0.1613(4) 0.4380(3) 0.0160(9) Uani 1 1 d . .
H20A H 0.4254 0.1208 0.3903 0.019 Uiso 1 1 calc R U
C21 C 0.4256(2) 0.1139(4) 0.5130(3) 0.0152(8) Uani 1 1 d . .
H21A H 0.4027 0.0359 0.5270 0.018 Uiso 1 1 calc R U
C22 C 0.4539(2) 0.2069(4) 0.5632(2) 0.0141(8) Uani 1 1 d . .
H22A H 0.4527 0.2026 0.6189 0.017 Uiso 1 1 calc R U
C23 C 0.6195(2) 0.3901(4) 0.3370(3) 0.0181(9) Uani 1 1 d . .
H23A H 0.6158 0.3653 0.2834 0.022 Uiso 1 1 calc R U
C24 C 0.6760(2) 0.4264(5) 0.3742(3) 0.0200(9) Uani 1 1 d . .
H24A H 0.7185 0.4312 0.3522 0.024 Uiso 1 1 calc R U
C25 C 0.6579(2) 0.4545(4) 0.4508(3) 0.0158(9) Uani 1 1 d . .
H25A H 0.6869 0.4823 0.4910 0.019 Uiso 1 1 calc R U
C26 C 0.5962(2) 0.4205(4) 0.6189(3) 0.0134(8) Uani 1 1 d . .
C27 C 0.6095(2) 0.2886(4) 0.6343(3) 0.0168(9) Uani 1 1 d . .
H27A H 0.5815 0.2215 0.6147 0.020 Uiso 1 1 calc R U
C28 C 0.6640(2) 0.2551(5) 0.6785(3) 0.0200(9) Uani 1 1 d . .
H28A H 0.6733 0.1647 0.6887 0.024 Uiso 1 1 calc R U
C29 C 0.7051(2) 0.3526(5) 0.7078(3) 0.0201(10) Uani 1 1 d . .
H29A H 0.7425 0.3287 0.7374 0.024 Uiso 1 1 calc R U
C30 C 0.6915(2) 0.4837(5) 0.6938(3) 0.0165(9) Uani 1 1 d . .
H30A H 0.7192 0.5506 0.7144 0.020 Uiso 1 1 calc R U
C31 C 0.6368(2) 0.5180(5) 0.6491(3) 0.0174(9) Uani 1 1 d . .
H31A H 0.6273 0.6084 0.6394 0.021 Uiso 1 1 calc R U
C32 C 0.4793(2) 0.5227(4) 0.6344(3) 0.0137(9) Uani 1 1 d . .
B1 B 0.7454(2) -0.1511(5) 0.6239(3) 0.0155(9) Uani 1 1 d . .
H1B H 0.748(3) -0.203(6) 0.678(4) 0.024(14) Uiso 1 1 d . .
B2 B 0.4954(2) 0.3721(5) 0.3802(3) 0.0145(9) Uani 1 1 d . .
H2B H 0.483(2) 0.332(5) 0.322(3) 0.014(12) Uiso 1 1 d . .

loop_
_atom_site_aniso_label
_atom_site_aniso_U_11
_atom_site_aniso_U_22
_atom_site_aniso_U_33
_atom_site_aniso_U_23
_atom_site_aniso_U_13
_atom_site_aniso_U_12
Ni1 0.0111(3) 0.0130(4) 0.0112(4) -0.0006(3) 0.0002(3) 0.0011(2)
Ni2 0.0110(3) 0.0145(4) 0.0093(4) 0.0002(3) 0.0005(3) 0.0030(2)
F1 0.0130(12) 0.0247(15) 0.0170(13) -0.0002(10) 0.0010(10) -0.0022(10)
F2 0.0239(15) 0.0364(16) 0.0121(13) -0.0073(11) 0.0030(10) -0.0081(12)
F3 0.0229(12) 0.0201(13) 0.0375(16) 0.0144(12) 0.0078(12) 0.0054(12)
F4 0.0248(14) 0.0290(15) 0.0162(13) 0.0087(12) 0.0050(10) 0.0049(11)
F5 0.0133(12) 0.0254(15) 0.0163(13) -0.0014(10) 0.0032(10) 0.0004(10)
F6 0.0235(13) 0.0183(13) 0.0252(14) -0.0094(11) 0.0048(11) -0.0043(11)
N1 0.0138(16) 0.0121(18) 0.0169(17) -0.0016(15) -0.0012(15) 0.0004(13)
N2 0.0174(17) 0.0111(17) 0.0153(17) -0.0014(14) 0.0008(14) -0.0025(14)
N3 0.0153(16) 0.0143(17) 0.0118(16) 0.0015(14) 0.0001(13) -0.0021(14)
N4 0.0128(16) 0.0156(18) 0.0144(18) 0.0030(14) -0.0004(13) -0.0005(13)
N5 0.0163(19) 0.018(2) 0.0069(18) 0.0010(14) -0.0003(13) -0.0010(14)
N6 0.0134(16) 0.0142(18) 0.0161(17) -0.0006(16) 0.0035(15) -0.0020(13)
N7 0.0143(16) 0.0139(18) 0.0166(18) -0.0013(15) -0.0020(15) 0.0024(13)
N8 0.0153(18) 0.0116(17) 0.0125(19) -0.0006(14) 0.0010(14) 0.0003(14)
N9 0.0133(16) 0.0133(17) 0.0086(16) -0.0013(14) 0.0001(12) -0.0013(13)
N10 0.0126(16) 0.0124(17) 0.0111(16) -0.0007(13) -0.0003(12) -0.0023(13)
N11 0.0145(18) 0.0158(18) 0.0121(16) -0.0006(14) 0.0005(14) -0.0016(14)
N12 0.0145(17) 0.0144(17) 0.0126(16) -0.0011(15) -0.0009(14) 0.0017(13)
C1 0.012(2) 0.018(2) 0.024(2) -0.0042(18) 0.0023(17) -0.0038(16)
C2 0.018(2) 0.017(2) 0.027(2) -0.0049(19) 0.0121(18) -0.0053(17)
C3 0.023(2) 0.013(2) 0.018(2) -0.0018(17) 0.0122(17) -0.0017(17)
C4 0.0126(19) 0.015(2) 0.018(2) -0.0029(16) 0.0011(15) -0.0001(16)
C5 0.0122(18) 0.014(2) 0.025(2) -0.0013(17) 0.0015(16) 0.0012(15)
C6 0.0127(18) 0.013(2) 0.022(2) 0.0054(17) 0.0000(16) 0.0018(15)
C7 0.013(2) 0.029(2) 0.014(2) -0.0037(18) 0.0028(17) -0.0047(18)
C8 0.018(2) 0.028(2) 0.018(2) -0.0125(19) 0.0036(17) -0.0096(18)
C9 0.0188(19) 0.018(2) 0.019(2) -0.0027(19) 0.0070(18) -0.0046(17)
C10 0.019(2) 0.015(2) 0.016(2) -0.0016(18) 0.0059(17) -0.0011(17)
C11 0.018(2) 0.021(2) 0.024(2) -0.0011(19) -0.0022(17) -0.0014(18)
C12 0.023(2) 0.027(3) 0.025(2) -0.0072(19) -0.0048(19) -0.007(2)
C13 0.014(2) 0.038(3) 0.021(2) -0.005(2) -0.0043(17) -0.0040(19)
C14 0.017(2) 0.030(3) 0.015(2) 0.0021(18) 0.0014(19) 0.0062(18)
C15 0.016(2) 0.018(2) 0.018(2) -0.0026(17) -0.0012(18) 0.0003(16)
C16 0.014(2) 0.012(2) 0.021(2) 0.0013(17) -0.0025(18) -0.0008(15)
C17 0.0185(19) 0.015(2) 0.019(2) 0.0018(18) 0.0004(17) 0.0072(16)
C18 0.018(2) 0.024(2) 0.019(2) 0.0070(19) 0.0023(17) 0.0087(18)
C19 0.016(2) 0.025(2) 0.0129(19) 0.0053(17) 0.0000(16) 0.0026(18)
C20 0.0112(19) 0.015(2) 0.022(2) -0.0032(17) -0.0002(15) -0.0001(16)
C21 0.0133(18) 0.016(2) 0.017(2) 0.0004(16) 0.0029(15) 0.0001(16)
C22 0.0141(18) 0.014(2) 0.014(2) 0.0021(15) 0.0003(15) 0.0025(16)
C23 0.024(2) 0.016(2) 0.014(2) 0.0018(17) 0.0071(17) 0.0018(17)
C24 0.017(2) 0.021(2) 0.022(2) -0.0024(19) 0.0054(17) 0.0006(18)
C25 0.0142(19) 0.017(2) 0.016(2) 0.0000(17) 0.0039(17) -0.0004(16)
C26 0.0119(19) 0.015(2) 0.0136(19) 0.0023(16) 0.0009(15) -0.0011(16)
C27 0.0146(19) 0.016(2) 0.020(2) -0.0009(17) -0.0015(16) 0.0018(16)
C28 0.022(2) 0.015(2) 0.023(2) -0.0007(17) -0.0036(18) 0.0068(17)
C29 0.015(2) 0.027(3) 0.019(2) 0.0013(19) -0.0025(16) 0.0036(17)
C30 0.016(2) 0.023(2) 0.011(2) -0.0025(17) -0.0009(18) -0.0066(17)
C31 0.023(2) 0.018(2) 0.011(2) -0.0001(16) 0.0044(18) -0.0023(18)
C32 0.017(2) 0.014(2) 0.009(2) 0.0015(16) 0.0000(16) -0.0038(15)
B1 0.015(2) 0.020(3) 0.011(2) 0.0014(19) 0.0008(18) -0.0016(19)
B2 0.012(2) 0.017(2) 0.014(2) 0.0012(19) 0.0003(17) -0.0002(18)

loop_
_atom_type_symbol
_atom_type_description
_atom_type_scat_dispersion_real
_atom_type_scat_dispersion_imag
_atom_type_scat_source
C C 0.0181 0.0091 'International Tables Vol C Tables 4.2.6.8 and 6.1.1.4'
H H 0.0000 0.0000 'International Tables Vol C Tables 4.2.6.8 and 6.1.1.4'
B B 0.0090 0.0039 'International Tables Vol C Tables 4.2.6.8 and 6.1.1.4'
N N 0.0311 0.0180 'International Tables Vol C Tables 4.2.6.8 and 6.1.1.4'
F F 0.0727 0.0534 'International Tables Vol C Tables 4.2.6.8 and 6.1.1.4'
Ni Ni -3.0029 0.5091 'International Tables Vol C Tables 4.2.6.8 and 6.1.1.4'

loop_
_geom_angle_atom_site_label_1
_geom_angle_atom_site_label_2
_geom_angle_atom_site_label_3
_geom_angle
C10 Ni1 C16 85.31(19)
C10 Ni1 N1 89.23(16)
C16 Ni1 N1 172.07(17)
C10 Ni1 N6 165.19(17)
C16 Ni1 N6 95.00(17)
N1 Ni1 N6 88.81(15)
C10 Ni1 N3 104.34(17)
C16 Ni1 N3 95.76(17)
N1 Ni1 N3 91.15(15)
N6 Ni1 N3 90.38(15)
C26 Ni2 C32 85.78(19)
C26 Ni2 N12 88.59(16)
C32 Ni2 N12 171.50(17)
C26 Ni2 N7 166.39(17)
C32 Ni2 N7 95.14(17)
N12 Ni2 N7 88.84(15)
C26 Ni2 N10 103.25(17)
C32 Ni2 N10 96.10(16)
N12 Ni2 N10 91.38(15)
N7 Ni2 N10 90.17(15)
C1 N1 N2 107.9(4)
C1 N1 Ni1 134.3(3)
N2 N1 Ni1 117.6(3)
C3 N2 N1 109.1(4)
C3 N2 B1 131.1(4)
N1 N2 B1 119.7(3)
C4 N3 N4 106.3(3)
C4 N3 Ni1 137.5(3)
N4 N3 Ni1 115.9(3)
C6 N4 N3 109.7(4)
C6 N4 B1 129.3(4)
N3 N4 B1 120.4(3)
C7 N5 N6 109.7(4)
C7 N5 B1 131.7(4)
N6 N5 B1 118.6(4)
C9 N6 N5 106.8(4)
C9 N6 Ni1 135.6(3)
N5 N6 Ni1 117.5(3)
C17 N7 N8 106.7(4)
C17 N7 Ni2 135.9(3)
N8 N7 Ni2 117.4(3)
C19 N8 N7 110.0(4)
C19 N8 B2 130.6(4)
N7 N8 B2 119.4(4)
C20 N9 N10 109.0(3)
C20 N9 B2 130.0(4)
N10 N9 B2 120.7(3)
C22 N10 N9 107.1(3)
C22 N10 Ni2 137.4(3)
N9 N10 Ni2 115.5(3)
C23 N11 N12 109.1(3)
C23 N11 B2 131.9(4)
N12 N11 B2 118.9(3)
C25 N12 N11 106.7(4)
C25 N12 Ni2 135.0(3)
N11 N12 Ni2 118.0(3)
N1 C1 C2 109.3(4)
N1 C1 H1A 125.4
C2 C1 H1A 125.4
C3 C2 C1 105.3(4)
C3 C2 H2A 127.4
C1 C2 H2A 127.4
N2 C3 C2 108.4(4)
N2 C3 H3A 125.8
C2 C3 H3A 125.8
N3 C4 C5 110.7(4)
N3 C4 H4A 124.7
C5 C4 H4A 124.7
C6 C5 C4 104.9(4)
C6 C5 H5A 127.6
C4 C5 H5A 127.6
N4 C6 C5 108.4(4)
N4 C6 H6A 125.8
C5 C6 H6A 125.8
N5 C7 C8 108.5(4)
N5 C7 H7A 125.7
C8 C7 H7A 125.7
C7 C8 C9 105.7(4)
C7 C8 H8A 127.2
C9 C8 H8A 127.2
N6 C9 C8 109.3(4)
N6 C9 H9A 125.4
C8 C9 H9A 125.4
C15 C10 C11 120.3(4)
C15 C10 Ni1 117.2(3)
C11 C10 Ni1 122.1(4)
C10 C11 C12 119.3(5)
C10 C11 H11A 120.4
C12 C11 H11A 120.4
C13 C12 C11 121.0(5)
C13 C12 H12A 119.5
C11 C12 H12A 119.5
C12 C13 C14 118.9(4)
C12 C13 H13A 120.5
C14 C13 H13A 120.5
C15 C14 C13 120.9(4)
C15 C14 H14A 119.6
C13 C14 H14A 119.6
C10 C15 C14 119.6(4)
C10 C15 H15A 120.2
C14 C15 H15A 120.2
F3 C16 F2 105.3(4)
F3 C16 F1 104.4(3)
F2 C16 F1 103.1(4)
F3 C16 Ni1 112.6(3)
F2 C16 Ni1 118.3(3)
F1 C16 Ni1 111.8(3)
N7 C17 C18 110.4(4)
N7 C17 H17A 124.8
C18 C17 H17A 124.8
C19 C18 C17 105.0(4)
C19 C18 H18A 127.5
C17 C18 H18A 127.5
N8 C19 C18 107.9(4)
N8 C19 H19A 126.0
C18 C19 H19A 126.0
N9 C20 C21 108.8(4)
N9 C20 H20A 125.6
C21 C20 H20A 125.6
C20 C21 C22 104.5(4)
C20 C21 H21A 127.7
C22 C21 H21A 127.7
N10 C22 C21 110.6(4)
N10 C22 H22A 124.7
C21 C22 H22A 124.7
N11 C23 C24 108.6(4)
N11 C23 H23A 125.7
C24 C23 H23A 125.7
C23 C24 C25 105.3(4)
C23 C24 H24A 127.3
C25 C24 H24A 127.3
N12 C25 C24 110.3(4)
N12 C25 H25A 124.9
C24 C25 H25A 124.9
C27 C26 C31 119.7(4)
C27 C26 Ni2 121.9(3)
C31 C26 Ni2 117.8(3)
C26 C27 C28 119.8(4)
C26 C27 H27A 120.1
C28 C27 H27A 120.1
C27 C28 C29 120.5(4)
C27 C28 H28A 119.7
C29 C28 H28A 119.7
C30 C29 C28 120.0(4)
C30 C29 H29A 120.0
C28 C29 H29A 120.0
C29 C30 C31 119.7(4)
C29 C30 H30A 120.2
C31 C30 H30A 120.2
C26 C31 C30 120.4(4)
C26 C31 H31A 119.8
C30 C31 H31A 119.8
F4 C32 F5 104.2(3)
F4 C32 F6 105.7(3)
F5 C32 F6 103.6(3)
F4 C32 Ni2 119.0(3)
F5 C32 Ni2 111.5(3)
F6 C32 Ni2 111.4(3)
N4 B1 N5 108.1(3)
N4 B1 N2 108.7(3)
N5 B1 N2 105.3(4)
N4 B1 H1B 109(3)
N5 B1 H1B 121(3)
N2 B1 H1B 104(3)
N8 B2 N9 108.4(3)
N8 B2 N11 105.2(3)
N9 B2 N11 108.4(3)
N8 B2 H2B 113(3)
N9 B2 H2B 109(3)
N11 B2 H2B 112(3)

loop_
_geom_bond_atom_site_label_1
_geom_bond_atom_site_label_2
_geom_bond_distance
Ni1 C10 1.917(5)
Ni1 C16 1.920(5)
Ni1 N1 1.967(4)
Ni1 N6 2.014(4)
Ni1 N3 2.019(4)
Ni2 C26 1.922(4)
Ni2 C32 1.931(5)
Ni2 N12 1.964(4)
Ni2 N7 2.001(4)
Ni2 N10 2.018(4)
F1 C16 1.368(5)
F2 C16 1.363(5)
F3 C16 1.360(5)
F4 C32 1.340(5)
F5 C32 1.364(5)
F6 C32 1.373(5)
N1 C1 1.337(6)
N1 N2 1.362(5)
N2 C3 1.351(6)
N2 B1 1.550(6)
N3 C4 1.334(6)
N3 N4 1.365(5)
N4 C6 1.342(6)
N4 B1 1.544(6)
N5 C7 1.337(6)
N5 N6 1.366(6)
N5 B1 1.551(6)
N6 C9 1.339(6)
N7 C17 1.338(6)
N7 N8 1.356(6)
N8 C19 1.350(6)
N8 B2 1.538(6)
N9 C20 1.355(6)
N9 N10 1.369(5)
N9 B2 1.537(6)
N10 C22 1.339(6)
N11 C23 1.350(6)
N11 N12 1.367(5)
N11 B2 1.556(6)
N12 C25 1.335(6)
C1 C2 1.403(7)
C1 H1A 0.9500
C2 C3 1.385(7)
C2 H2A 0.9500
C3 H3A 0.9500
C4 C5 1.387(6)
C4 H4A 0.9500
C5 C6 1.379(7)
C5 H5A 0.9500
C6 H6A 0.9500
C7 C8 1.368(7)
C7 H7A 0.9500
C8 C9 1.399(7)
C8 H8A 0.9500
C9 H9A 0.9500
C10 C15 1.386(7)
C10 C11 1.392(7)
C11 C12 1.392(7)
C11 H11A 0.9500
C12 C13 1.386(8)
C12 H12A 0.9500
C13 C14 1.388(8)
C13 H13A 0.9500
C14 C15 1.390(7)
C14 H14A 0.9500
C15 H15A 0.9500
C17 C18 1.391(7)
C17 H17A 0.9500
C18 C19 1.385(7)
C18 H18A 0.9500
C19 H19A 0.9500
C20 C21 1.391(6)
C20 H20A 0.9500
C21 C22 1.397(6)
C21 H21A 0.9500
C22 H22A 0.9500
C23 C24 1.370(7)
C23 H23A 0.9500
C24 C25 1.387(7)
C24 H24A 0.9500
C25 H25A 0.9500
C26 C27 1.387(6)
C26 C31 1.390(6)
C27 C28 1.389(6)
C27 H27A 0.9500
C28 C29 1.390(7)
C28 H28A 0.9500
C29 C30 1.376(7)
C29 H29A 0.9500
C30 C31 1.400(7)
C30 H30A 0.9500
C31 H31A 0.9500
B1 H1B 1.07(6)
B2 H2B 1.10(5)

loop_
_geom_torsion_atom_site_label_1
_geom_torsion_atom_site_label_2
_geom_torsion_atom_site_label_3
_geom_torsion_atom_site_label_4
_geom_torsion
C1 N1 N2 C3 -0.7(5)
Ni1 N1 N2 C3 174.7(3)
C1 N1 N2 B1 -178.9(4)
Ni1 N1 N2 B1 -3.5(5)
C4 N3 N4 C6 0.8(4)
Ni1 N3 N4 C6 -173.9(3)
C4 N3 N4 B1 173.0(3)
Ni1 N3 N4 B1 -1.7(4)
C7 N5 N6 C9 -0.3(5)
B1 N5 N6 C9 177.8(4)
C7 N5 N6 Ni1 179.6(3)
B1 N5 N6 Ni1 -2.3(5)
C17 N7 N8 C19 -0.5(5)
Ni2 N7 N8 C19 -179.8(3)
C17 N7 N8 B2 177.8(4)
Ni2 N7 N8 B2 -1.5(5)
C20 N9 N10 C22 0.1(4)
B2 N9 N10 C22 174.6(3)
C20 N9 N10 Ni2 -177.7(3)
B2 N9 N10 Ni2 -3.2(5)
C23 N11 N12 C25 -1.0(5)
B2 N11 N12 C25 -177.5(4)
C23 N11 N12 Ni2 173.4(3)
B2 N11 N12 Ni2 -3.1(5)
N2 N1 C1 C2 1.0(5)
Ni1 N1 C1 C2 -173.3(3)
N1 C1 C2 C3 -0.9(5)
N1 N2 C3 C2 0.1(5)
B1 N2 C3 C2 178.0(4)
C1 C2 C3 N2 0.5(5)
N4 N3 C4 C5 -0.6(5)
Ni1 N3 C4 C5 172.3(3)
N3 C4 C5 C6 0.2(5)
N3 N4 C6 C5 -0.7(5)
B1 N4 C6 C5 -172.0(4)
C4 C5 C6 N4 0.3(5)
N6 N5 C7 C8 -0.2(5)
B1 N5 C7 C8 -178.0(4)
N5 C7 C8 C9 0.5(5)
N5 N6 C9 C8 0.6(5)
Ni1 N6 C9 C8 -179.2(3)
C7 C8 C9 N6 -0.7(5)
C15 C10 C11 C12 -1.0(7)
Ni1 C10 C11 C12 171.2(4)
C10 C11 C12 C13 0.6(7)
C11 C12 C13 C14 0.0(7)
C12 C13 C14 C15 -0.2(7)
C11 C10 C15 C14 0.9(7)
Ni1 C10 C15 C14 -171.8(3)
C13 C14 C15 C10 -0.3(7)
N8 N7 C17 C18 0.6(5)
Ni2 N7 C17 C18 179.7(3)
N7 C17 C18 C19 -0.5(5)
N7 N8 C19 C18 0.2(5)
B2 N8 C19 C18 -177.9(4)
C17 C18 C19 N8 0.2(5)
N10 N9 C20 C21 -0.6(5)
B2 N9 C20 C21 -174.4(4)
N9 C20 C21 C22 0.8(5)
N9 N10 C22 C21 0.4(5)
Ni2 N10 C22 C21 177.5(3)
C20 C21 C22 N10 -0.8(5)
N12 N11 C23 C24 0.9(5)
B2 N11 C23 C24 176.8(4)
N11 C23 C24 C25 -0.4(5)
N11 N12 C25 C24 0.8(5)
Ni2 N12 C25 C24 -172.3(3)
C23 C24 C25 N12 -0.3(5)
C31 C26 C27 C28 -1.2(7)
Ni2 C26 C27 C28 169.3(3)
C26 C27 C28 C29 0.4(7)
C27 C28 C29 C30 0.7(7)
C28 C29 C30 C31 -0.9(7)
C27 C26 C31 C30 1.0(7)
Ni2 C26 C31 C30 -169.9(3)
C29 C30 C31 C26 0.1(7)
C6 N4 B1 N5 113.4(5)
N3 N4 B1 N5 -57.1(5)
C6 N4 B1 N2 -132.7(4)
N3 N4 B1 N2 56.8(5)
C7 N5 B1 N4 -123.2(5)
N6 N5 B1 N4 59.2(5)
C7 N5 B1 N2 120.7(5)
N6 N5 B1 N2 -56.9(5)
C3 N2 B1 N4 128.2(5)
N1 N2 B1 N4 -54.1(5)
C3 N2 B1 N5 -116.1(5)
N1 N2 B1 N5 61.6(5)
C19 N8 B2 N9 -123.9(5)
N7 N8 B2 N9 58.2(5)
C19 N8 B2 N11 120.2(5)
N7 N8 B2 N11 -57.7(5)
C20 N9 B2 N8 117.9(5)
N10 N9 B2 N8 -55.3(5)
C20 N9 B2 N11 -128.4(4)
N10 N9 B2 N11 58.4(5)
C23 N11 B2 N8 -114.6(5)
N12 N11 B2 N8 61.0(5)
C23 N11 B2 N9 129.6(5)
N12 N11 B2 N9 -54.9(5)
